data_4100437
_journal_name_full 'Journal of the American Chemical Society'
_journal_paper_doi 10.1021/ja054503m
_journal_year 2005
_chemical_formula_sum 'C14 H18 O4'
_chemical_formula_weight 250.28
_space_group_IT_number 4
_symmetry_cell_setting monoclinic
_symmetry_space_group_name_Hall 'P 2yb'
_symmetry_space_group_name_H-M 'P 1 21 1'
_cell_angle_alpha 90.00
_cell_angle_beta 90.410(3)
_cell_angle_gamma 90.00
_cell_formula_units_Z 2
_cell_length_a 5.1796(9)
_cell_length_b 15.931(3)
_cell_length_c 7.7324(12)
_cell_measurement_temperature 193(2)
_cell_volume 638.04(18)
_diffrn_ambient_temperature 193(2)
_exptl_crystal_density_diffrn 1.303
_cod_depositor_comments
;
The following automatic conversions were performed:
'_symmetry_cell_setting' value 'Monoclinic' changed to 'monoclinic'
according to '/home/saulius/struct/CIF-dictionaries/cif_core.dic'
dictionary named 'cif_core.dic' version 2.4.1 from 2010-06-29.

Automatic conversion script
Id: cif_fix_enum 1527 2010-12-29 10:47:43Z saulius 
;
_cod_original_sg_symbol_H-M 'P 21'
_cod_database_code 4100437

loop_
_symmetry_equiv_pos_as_xyz
'x, y, z'
'-x, y+1/2, -z'

loop_
_atom_site_label
_atom_site_type_symbol
_atom_site_fract_x
_atom_site_fract_y
_atom_site_fract_z
_atom_site_U_iso_or_equiv
_atom_site_adp_type
_atom_site_occupancy
_atom_site_symmetry_multiplicity
_atom_site_calc_flag
_atom_site_refinement_flags
_atom_site_disorder_assembly
_atom_site_disorder_group
H2 H 0.271(4) 0.4403(14) 0.727(3) 0.039(6) Uiso 1 1 d . . .
O1 O 0.9933(2) 0.54567(7) 0.19631(14) 0.0311(3) Uani 1 1 d . . .
O2 O 1.0399(3) 0.46055(8) -0.04638(14) 0.0411(3) Uani 1 1 d . . .
O3 O 0.3221(2) 0.57288(7) 0.63046(13) 0.0294(2) Uani 1 1 d . . .
O4 O 0.3528(2) 0.40454(7) 0.67792(15) 0.0328(2) Uani 1 1 d . . .
C1 C 0.6791(3) 0.39254(9) 0.46579(18) 0.0259(3) Uani 1 1 d . . .
H1 H 0.6865 0.3335 0.4831 0.031 Uiso 1 1 calc R . .
C2 C 0.5093(3) 0.44214(9) 0.55911(17) 0.0247(3) Uani 1 1 d . . .
C3 C 0.5003(3) 0.52890(8) 0.53236(17) 0.0226(3) Uani 1 1 d . . .
C4 C 0.6545(3) 0.56984(8) 0.41047(17) 0.0227(3) Uani 1 1 d . . .
C5 C 0.8215(3) 0.51727(8) 0.32066(17) 0.0237(3) Uani 1 1 d . . .
C6 C 0.8366(3) 0.43145(9) 0.34729(17) 0.0241(3) Uani 1 1 d . . .
C7 C 1.0413(3) 0.39579(10) 0.23068(19) 0.0285(3) Uani 1 1 d . . .
H14 H 1.1896 0.3718 0.2979 0.034 Uiso 1 1 calc R . .
C8 C 1.1212(3) 0.47376(10) 0.1252(2) 0.0323(3) Uani 1 1 d . . .
H13 H 1.3127 0.4815 0.1305 0.039 Uiso 1 1 calc R . .
C9 C 0.9412(4) 0.33465(10) 0.0926(2) 0.0369(4) Uani 1 1 d . . .
H16A H 1.0799 0.2968 0.0522 0.044 Uiso 1 1 calc R . .
H15B H 0.7958 0.3006 0.1364 0.044 Uiso 1 1 calc R . .
C10 C 0.8537(3) 0.39366(12) -0.0491(2) 0.0387(4) Uani 1 1 d . . .
H18A H 0.8526 0.3649 -0.1627 0.046 Uiso 1 1 calc R . .
H17B H 0.6783 0.4153 -0.0258 0.046 Uiso 1 1 calc R . .
C11 C 0.4293(4) 0.60879(11) 0.7841(2) 0.0403(4) Uani 1 1 d . . .
H3A H 0.5295 0.5661 0.8466 0.060 Uiso 1 1 calc R . .
H4B H 0.2897 0.6292 0.8580 0.060 Uiso 1 1 calc R . .
H5C H 0.5424 0.6557 0.7534 0.060 Uiso 1 1 calc R . .
C12 C 0.8890(3) 0.70781(10) 0.4366(2) 0.0369(4) Uani 1 1 d . . .
H6A H 0.9303 0.6938 0.5571 0.055 Uiso 1 1 calc R . .
H7B H 0.8679 0.7687 0.4254 0.055 Uiso 1 1 calc R . .
H8C H 1.0296 0.6890 0.3618 0.055 Uiso 1 1 calc R . .
C13 C 0.5659(3) 0.68576(10) 0.1952(2) 0.0322(3) Uani 1 1 d . . .
H11A H 0.7008 0.6653 0.1176 0.048 Uiso 1 1 calc R . .
H10B H 0.5496 0.7468 0.1833 0.048 Uiso 1 1 calc R . .
H12C H 0.4011 0.6591 0.1650 0.048 Uiso 1 1 calc R . .
C14 C 0.6382(3) 0.66399(8) 0.38283(17) 0.0243(3) Uani 1 1 d . . .
H9 H 0.4978 0.6858 0.4586 0.029 Uiso 1 1 calc R . .

loop_
_atom_site_aniso_label
_atom_site_aniso_U_11
_atom_site_aniso_U_22
_atom_site_aniso_U_33
_atom_site_aniso_U_23
_atom_site_aniso_U_13
_atom_site_aniso_U_12
O1 0.0325(5) 0.0279(5) 0.0330(6) -0.0018(4) 0.0111(4) -0.0006(4)
O2 0.0555(7) 0.0399(7) 0.0282(6) -0.0041(5) 0.0116(5) -0.0047(5)
O3 0.0328(5) 0.0311(5) 0.0244(5) -0.0033(4) 0.0054(4) 0.0057(4)
O4 0.0383(6) 0.0283(5) 0.0319(6) 0.0030(4) 0.0092(5) -0.0004(5)
C1 0.0312(7) 0.0211(6) 0.0253(7) 0.0000(5) -0.0042(5) 0.0024(5)
C2 0.0271(7) 0.0262(7) 0.0206(6) 0.0007(5) -0.0026(5) -0.0019(5)
C3 0.0237(6) 0.0245(7) 0.0196(6) -0.0026(5) -0.0016(5) 0.0025(5)
C4 0.0251(7) 0.0217(6) 0.0213(6) -0.0028(5) -0.0032(5) 0.0000(5)
C5 0.0247(7) 0.0248(6) 0.0216(6) -0.0011(5) 0.0009(5) -0.0009(5)
C6 0.0247(7) 0.0246(6) 0.0230(7) -0.0056(5) -0.0047(5) 0.0050(5)
C7 0.0270(7) 0.0302(7) 0.0282(7) -0.0057(6) -0.0008(5) 0.0073(6)
C8 0.0259(7) 0.0346(8) 0.0364(8) -0.0065(6) 0.0067(6) -0.0004(6)
C9 0.0474(9) 0.0300(8) 0.0332(8) -0.0113(6) 0.0057(7) 0.0017(7)
C10 0.0375(8) 0.0495(10) 0.0291(8) -0.0096(7) 0.0019(6) -0.0013(8)
C11 0.0597(11) 0.0349(8) 0.0264(8) -0.0080(6) 0.0046(7) 0.0045(8)
C12 0.0346(8) 0.0235(7) 0.0525(10) -0.0051(7) -0.0108(7) -0.0022(6)
C13 0.0404(8) 0.0291(7) 0.0272(7) 0.0033(5) -0.0013(6) -0.0003(6)
C14 0.0277(7) 0.0194(6) 0.0256(7) -0.0014(5) -0.0001(5) 0.0005(5)

loop_
_geom_bond_atom_site_label_1
_geom_bond_atom_site_label_2
_geom_bond_distance
_geom_bond_site_symmetry_2
_geom_bond_publ_flag
O1 C5 1.3904(16) . ?
O1 C8 1.4348(18) . ?
O2 C8 1.405(2) . ?
O2 C10 1.437(2) . ?
O3 C3 1.3884(17) . ?
O3 C11 1.428(2) . ?
O4 C2 1.3677(17) . ?
O4 H2 0.81(2) . ?
C1 C6 1.378(2) . ?
C1 C2 1.3883(19) . ?
C1 H1 0.9500 . ?
C2 C3 1.3983(18) . ?
C3 C4 1.4011(19) . ?
C4 C5 1.3930(18) . ?
C4 C14 1.5174(18) . ?
C5 C6 1.385(2) . ?
C6 C7 1.5078(19) . ?
C7 C9 1.533(2) . ?
C7 C8 1.544(2) . ?
C7 H14 1.0000 . ?
C8 H13 1.0000 . ?
C9 C10 1.511(2) . ?
C9 H16A 0.9900 . ?
C9 H15B 0.9900 . ?
C10 H18A 0.9900 . ?
C10 H17B 0.9900 . ?
C11 H3A 0.9800 . ?
C11 H4B 0.9800 . ?
C11 H5C 0.9800 . ?
C12 C14 1.530(2) . ?
C12 H6A 0.9800 . ?
C12 H7B 0.9800 . ?
C12 H8C 0.9800 . ?
C13 C14 1.536(2) . ?
C13 H11A 0.9800 . ?
C13 H10B 0.9800 . ?
C13 H12C 0.9800 . ?
C14 H9 1.0000 . ?

loop_
_cod_related_entry_id
_cod_related_entry_database
_cod_related_entry_code
1 ChemSpider 30659918
